data_9002212
loop_
_publ_author_name
'Sharma, A.'
'Jenkins, D. M.'

_publ_section_title
;
 Hydrothermal synthesis of amphiboles along the tremolite-pargasite join
 and in the ternary system tremolite-pargasite-cummingtonite
 Sample: PARG 23-13
;
_journal_name_full 'American Mineralogist'
_journal_page_first 1304
_journal_page_last 1318
_journal_volume 84
_journal_year 1999
_chemical_formula_sum 'Ca1.82 Mg5.18 O24 Si8'
_chemical_name_mineral Tremolite
_space_group_IT_number 12
_symmetry_space_group_name_Hall '-C 2y'
_symmetry_space_group_name_H-M 'C 1 2/m 1'
_cell_angle_alpha 90
_cell_angle_beta 104.570
_cell_angle_gamma 90
_cell_length_a 9.809
_cell_length_b 18.054
_cell_length_c 5.2763
_cell_formula_units_Z 2
_cell_volume 904.340
_exptl_crystal_density_diffrn 2.965
_cod_original_formula_sum 'O24 Si8 Mg5.18 Ca1.82'
_cod_database_code 9002212

loop_
_symmetry_equiv_pos_as_xyz
x,y,z
1/2+x,1/2+y,z
x,-y,z
1/2+x,1/2-y,z
-x,y,-z
1/2-x,1/2+y,-z
-x,-y,-z
1/2-x,1/2-y,-z

loop_
_atom_site_label
_atom_site_fract_x
_atom_site_fract_y
_atom_site_fract_z
_atom_site_occupancy
_atom_site_U_iso_or_equiv
O1 0.12070 0.08760 0.21290 1.00000 0.01013
O2 0.11020 0.17050 0.71850 1.00000 0.01013
O3 0.11280 0.00000 0.70420 1.00000 0.01013
O4 0.35520 0.24510 0.77960 1.00000 0.01013
O5 0.34380 0.13070 0.09530 1.00000 0.01393
O6 0.34270 0.11540 0.58840 1.00000 0.01393
O7 0.34430 0.00000 0.29740 1.00000 0.01520
Si1 0.28100 0.08400 0.29920 1.00000 0.00507
Si2 0.28690 0.17130 0.80410 1.00000 0.00507
Mg1 0.00000 0.08300 0.50000 1.00000 0.00760
Mg2 0.00000 0.17430 0.50000 1.00000 0.00760
Mg3 0.00000 0.00000 0.00000 1.00000 0.00760
Ca4 0.00000 0.27290 0.50000 0.91000 0.01140
Mg4 0.00000 0.27290 0.50000 0.09000 0.01140
